data_4134574
loop_
_publ_author_name
'Fan, Liangxin'
'Hao, Jiamao'
'Yu, Jingxun'
'Ma, Xiaojun'
'Liu, Jingjing'
'Luan, Xinjun'

_publ_section_title
;
 Hydroxylamines as Bifunctional Single-Nitrogen Sources for the Rapid
 Assembly of Diverse Tricyclic Indole Scaffolds.
;
_journal_name_full 'Journal of the American Chemical Society'
_journal_paper_doi 10.1021/jacs.0c00403
_journal_year 2020
_chemical_formula_moiety 'C30 H28 Br N O6 S'
_chemical_formula_sum 'C30 H28 Br N O6 S'
_chemical_formula_weight 610.50
_space_group_crystal_system triclinic
_space_group_IT_number 2
_space_group_name_Hall '-P 1'
_space_group_name_H-M_alt 'P -1'
_atom_sites_solution_hydrogens geom
_audit_creation_method SHELXL-2014/7
_cell_angle_alpha 99.633(3)
_cell_angle_beta 90.185(3)
_cell_angle_gamma 103.543(3)
_cell_formula_units_Z 2
_cell_length_a 7.1258(11)
_cell_length_b 11.6075(17)
_cell_length_c 17.716(3)
_cell_measurement_reflns_used 1557
_cell_measurement_temperature 296(2)
_cell_measurement_theta_max 20.669
_cell_measurement_theta_min 2.335
_cell_volume 1403.1(4)
_computing_structure_refinement 'SHELXL-2014/7 (Sheldrick, 2014)'
_diffrn_ambient_temperature 296(2)
_diffrn_measured_fraction_theta_full 0.988
_diffrn_measured_fraction_theta_max 0.988
_diffrn_measurement_device_type \w
_diffrn_radiation_type MoK\a
_diffrn_radiation_wavelength 0.71073
_diffrn_reflns_av_R_equivalents 0.0270
_diffrn_reflns_av_unetI/netI 0.0670
_diffrn_reflns_Laue_measured_fraction_full 0.988
_diffrn_reflns_Laue_measured_fraction_max 0.988
_diffrn_reflns_limit_h_max 8
_diffrn_reflns_limit_h_min -8
_diffrn_reflns_limit_k_max 10
_diffrn_reflns_limit_k_min -13
_diffrn_reflns_limit_l_max 21
_diffrn_reflns_limit_l_min -19
_diffrn_reflns_number 7045
_diffrn_reflns_point_group_measured_fraction_full 0.988
_diffrn_reflns_point_group_measured_fraction_max 0.988
_diffrn_reflns_theta_full 24.999
_diffrn_reflns_theta_max 24.999
_diffrn_reflns_theta_min 1.167
_exptl_absorpt_coefficient_mu 1.583
_exptl_absorpt_correction_type multi-scan
_exptl_absorpt_process_details sadabs
_exptl_crystal_colour colorless
_exptl_crystal_density_diffrn 1.445
_exptl_crystal_description block
_exptl_crystal_F_000 628
_exptl_crystal_size_max 0.250
_exptl_crystal_size_mid 0.150
_exptl_crystal_size_min 0.130
_exptl_transmission_factor_max 0.814
_exptl_transmission_factor_min 0.752
_refine_diff_density_max 0.311
_refine_diff_density_min -0.292
_refine_diff_density_rms 0.072
_refine_ls_extinction_method none
_refine_ls_goodness_of_fit_ref 1.023
_refine_ls_hydrogen_treatment constr
_refine_ls_matrix_type full
_refine_ls_number_parameters 355
_refine_ls_number_reflns 4887
_refine_ls_number_restraints 0
_refine_ls_restrained_S_all 1.023
_refine_ls_R_factor_all 0.0818
_refine_ls_R_factor_gt 0.0467
_refine_ls_shift/su_max 0.000
_refine_ls_shift/su_mean 0.000
_refine_ls_structure_factor_coef Fsqd
_refine_ls_weighting_details 'w=1/[\s^2^(Fo^2^)+(0.0432P)^2^+1.2000P] where P=(Fo^2^+2Fc^2^)/3'
_refine_ls_weighting_scheme calc
_refine_ls_wR_factor_gt 0.0993
_refine_ls_wR_factor_ref 0.1249
_reflns_Friedel_coverage 0.000
_reflns_number_gt 3273
_reflns_number_total 4887
_reflns_threshold_expression 'I > 2\s(I)'
_cod_data_source_file ja0c00403_si_004.cif
_cod_data_source_block xb1282_0m
_cod_database_code 4134574
_shelx_shelxl_version_number 2014/7
_shelx_space_group_comment
;
The symmetry employed for this shelxl refinement is uniquely defined
by the following loop, which should always be used as a source of
symmetry information in preference to the above space-group names.
They are only intended as comments.
;
_shelx_estimated_absorpt_t_min 0.693
_shelx_estimated_absorpt_t_max 0.821

loop_
_space_group_symop_operation_xyz
'x, y, z'
'-x, -y, -z'

loop_
_atom_site_label
_atom_site_type_symbol
_atom_site_fract_x
_atom_site_fract_y
_atom_site_fract_z
_atom_site_U_iso_or_equiv
_atom_site_adp_type
_atom_site_occupancy
_atom_site_site_symmetry_order
_atom_site_calc_flag
_atom_site_refinement_flags_posn
_atom_site_refinement_flags_adp
_atom_site_refinement_flags_occupancy
_atom_site_disorder_assembly
_atom_site_disorder_group
Br1 Br 0.74687(8) -0.06948(5) 0.17035(3) 0.0594(2) Uani 1 1 d . . . . .
C1 C -0.3184(8) -0.2274(5) 0.3553(3) 0.0833(18) Uani 1 1 d . . . . .
H1A H -0.3502 -0.2433 0.3012 0.125 Uiso 1 1 calc R U . . .
H1B H -0.4270 -0.2098 0.3828 0.125 Uiso 1 1 calc R U . . .
H1C H -0.2873 -0.2968 0.3701 0.125 Uiso 1 1 calc R U . . .
C2 C -0.1474(8) -0.1214(5) 0.3734(3) 0.0617(14) Uani 1 1 d . . . . .
C3 C 0.0359(8) -0.1332(5) 0.3554(3) 0.0609(14) Uani 1 1 d . . . . .
H3 H 0.0533 -0.2085 0.3337 0.073 Uiso 1 1 calc R U . . .
C4 C 0.1963(8) -0.0355(4) 0.3689(3) 0.0569(13) Uani 1 1 d . . . . .
H4 H 0.3193 -0.0457 0.3575 0.068 Uiso 1 1 calc R U . . .
C5 C 0.1687(6) 0.0777(4) 0.3997(2) 0.0416(10) Uani 1 1 d . . . . .
C6 C -0.0155(7) 0.0897(4) 0.4196(3) 0.0488(12) Uani 1 1 d . . . . .
H6 H -0.0346 0.1642 0.4418 0.059 Uiso 1 1 calc R U . . .
C7 C -0.1692(8) -0.0094(5) 0.4061(3) 0.0609(14) Uani 1 1 d . . . . .
H7 H -0.2916 -0.0003 0.4196 0.073 Uiso 1 1 calc R U . . .
C8 C 0.4279(6) 0.1667(3) 0.2636(2) 0.0347(9) Uani 1 1 d . . . . .
C9 C 0.5618(6) 0.0960(4) 0.2564(2) 0.0382(10) Uani 1 1 d . . . . .
H9 H 0.6411 0.0926 0.2974 0.046 Uiso 1 1 calc R U . . .
C10 C 0.5689(6) 0.0305(4) 0.1835(2) 0.0382(10) Uani 1 1 d . . . . .
C11 C 0.4566(6) 0.0340(4) 0.1202(2) 0.0388(10) Uani 1 1 d . . . . .
H11 H 0.4720 -0.0096 0.0726 0.047 Uiso 1 1 calc R U . . .
C12 C 0.3204(6) 0.1035(4) 0.1287(2) 0.0383(10) Uani 1 1 d . . . . .
C13 C 0.3069(6) 0.1665(3) 0.2012(2) 0.0341(9) Uani 1 1 d . . . . .
C14 C 0.1836(5) 0.2454(3) 0.2239(2) 0.0342(9) Uani 1 1 d . . . . .
C15 C 0.2245(5) 0.2944(3) 0.2984(2) 0.0342(9) Uani 1 1 d . . . . .
C16 C 0.1493(5) 0.3899(4) 0.3445(2) 0.0350(9) Uani 1 1 d . . . . .
C17 C 0.2708(7) 0.4926(4) 0.3861(3) 0.0482(11) Uani 1 1 d . . . . .
H17 H 0.4036 0.5000 0.3878 0.058 Uiso 1 1 calc R U . . .
C18 C 0.1952(7) 0.5833(4) 0.4246(3) 0.0534(12) Uani 1 1 d . . . . .
H18 H 0.2778 0.6515 0.4524 0.064 Uiso 1 1 calc R U . . .
C19 C 0.0026(8) 0.5748(4) 0.4228(3) 0.0571(13) Uani 1 1 d . . . . .
H19 H -0.0463 0.6373 0.4486 0.069 Uiso 1 1 calc R U . . .
C20 C -0.1223(7) 0.4720(5) 0.3822(3) 0.0569(13) Uani 1 1 d . . . . .
H20 H -0.2551 0.4648 0.3816 0.068 Uiso 1 1 calc R U . . .
C21 C -0.0478(6) 0.3815(4) 0.3431(3) 0.0482(11) Uani 1 1 d . . . . .
H21 H -0.1309 0.3136 0.3153 0.058 Uiso 1 1 calc R U . . .
C22 C 0.1817(6) 0.1162(4) 0.0673(2) 0.0411(10) Uani 1 1 d . . . . .
H22A H 0.0631 0.0542 0.0657 0.049 Uiso 1 1 calc R U . . .
H22B H 0.2386 0.1052 0.0177 0.049 Uiso 1 1 calc R U . . .
C23 C 0.1350(6) 0.2414(4) 0.0833(2) 0.0395(10) Uani 1 1 d . . . . .
C24 C 0.0535(6) 0.2672(4) 0.1636(2) 0.0392(10) Uani 1 1 d . . . . .
H24A H 0.0427 0.3501 0.1744 0.047 Uiso 1 1 calc R U . . .
H24B H -0.0746 0.2155 0.1646 0.047 Uiso 1 1 calc R U . . .
C25 C 0.3205(7) 0.3363(4) 0.0733(3) 0.0468(11) Uani 1 1 d . . . . .
C26 C 0.5364(8) 0.5186(5) 0.1323(4) 0.0818(18) Uani 1 1 d . . . . .
H26A H 0.5244 0.5988 0.1541 0.098 Uiso 1 1 calc R U . . .
H26B H 0.5876 0.5208 0.0818 0.098 Uiso 1 1 calc R U . . .
C27 C 0.6690(10) 0.4793(7) 0.1818(5) 0.148(4) Uani 1 1 d . . . . .
H27A H 0.6030 0.4560 0.2261 0.222 Uiso 1 1 calc R U . . .
H27B H 0.7797 0.5443 0.1979 0.222 Uiso 1 1 calc R U . . .
H27C H 0.7100 0.4120 0.1536 0.222 Uiso 1 1 calc R U . . .
C28 C -0.0235(7) 0.2395(4) 0.0243(3) 0.0472(11) Uani 1 1 d . . . . .
C29 C -0.1365(9) 0.3415(5) -0.0653(3) 0.0790(17) Uani 1 1 d . . . . .
H29A H -0.1232 0.4245 -0.0713 0.095 Uiso 1 1 calc R U . . .
H29B H -0.2632 0.3131 -0.0461 0.095 Uiso 1 1 calc R U . . .
C30 C -0.1213(10) 0.2675(6) -0.1414(3) 0.095(2) Uani 1 1 d . . . . .
H30A H 0.0099 0.2863 -0.1568 0.142 Uiso 1 1 calc R U . . .
H30B H -0.2041 0.2849 -0.1787 0.142 Uiso 1 1 calc R U . . .
H30C H -0.1599 0.1837 -0.1378 0.142 Uiso 1 1 calc R U . . .
N1 N 0.3790(5) 0.2473(3) 0.32661(17) 0.0363(8) Uani 1 1 d . . . . .
O1 O 0.5380(4) 0.1658(3) 0.42285(17) 0.0538(8) Uani 1 1 d . . . . .
O2 O 0.3159(5) 0.2958(3) 0.46588(16) 0.0537(8) Uani 1 1 d . . . . .
O3 O 0.3479(4) 0.4342(3) 0.12655(19) 0.0598(9) Uani 1 1 d . . . . .
O4 O 0.4268(5) 0.3206(3) 0.0236(2) 0.0801(11) Uani 1 1 d . . . . .
O5 O 0.0125(5) 0.3355(3) -0.0095(2) 0.0662(10) Uani 1 1 d . . . . .
O6 O -0.1704(5) 0.1615(3) 0.0137(2) 0.0707(10) Uani 1 1 d . . . . .
S1 S 0.36262(16) 0.20221(10) 0.41253(6) 0.0431(3) Uani 1 1 d . . . . .

loop_
_atom_site_aniso_label
_atom_site_aniso_U_11
_atom_site_aniso_U_22
_atom_site_aniso_U_33
_atom_site_aniso_U_23
_atom_site_aniso_U_13
_atom_site_aniso_U_12
Br1 0.0710(4) 0.0700(4) 0.0526(3) 0.0131(2) 0.0149(2) 0.0457(3)
C1 0.073(4) 0.085(4) 0.086(4) 0.038(3) -0.007(3) -0.009(3)
C2 0.077(4) 0.065(4) 0.045(3) 0.029(3) 0.000(3) 0.009(3)
C3 0.080(4) 0.049(3) 0.055(3) 0.011(2) 0.014(3) 0.016(3)
C4 0.069(3) 0.054(3) 0.054(3) 0.012(2) 0.019(3) 0.026(3)
C5 0.053(3) 0.050(3) 0.028(2) 0.0119(19) 0.0041(19) 0.021(2)
C6 0.052(3) 0.054(3) 0.048(3) 0.014(2) 0.004(2) 0.024(3)
C7 0.061(3) 0.077(4) 0.056(3) 0.027(3) 0.003(3) 0.028(3)
C8 0.037(2) 0.036(2) 0.030(2) 0.0020(18) 0.0046(18) 0.0105(19)
C9 0.034(2) 0.046(3) 0.036(2) 0.008(2) 0.0026(18) 0.011(2)
C10 0.033(2) 0.044(3) 0.042(3) 0.010(2) 0.0087(19) 0.017(2)
C11 0.045(3) 0.038(2) 0.033(2) 0.0014(18) 0.0095(19) 0.014(2)
C12 0.045(3) 0.037(2) 0.033(2) 0.0045(19) 0.0016(19) 0.010(2)
C13 0.038(2) 0.034(2) 0.031(2) 0.0048(18) 0.0017(18) 0.0095(19)
C14 0.031(2) 0.034(2) 0.037(2) 0.0065(18) 0.0004(18) 0.0059(18)
C15 0.030(2) 0.034(2) 0.038(2) 0.0058(18) 0.0003(18) 0.0082(18)
C16 0.032(2) 0.039(2) 0.035(2) 0.0037(19) 0.0036(18) 0.0125(19)
C17 0.044(3) 0.046(3) 0.052(3) -0.002(2) 0.004(2) 0.014(2)
C18 0.058(3) 0.040(3) 0.056(3) -0.002(2) 0.002(2) 0.010(2)
C19 0.078(4) 0.054(3) 0.051(3) 0.002(2) 0.008(3) 0.041(3)
C20 0.042(3) 0.073(4) 0.061(3) 0.004(3) 0.004(2) 0.030(3)
C21 0.046(3) 0.052(3) 0.044(3) -0.001(2) -0.003(2) 0.014(2)
C22 0.041(2) 0.047(3) 0.034(2) 0.0007(19) 0.0016(19) 0.011(2)
C23 0.039(2) 0.044(3) 0.034(2) 0.0063(19) -0.0036(19) 0.010(2)
C24 0.034(2) 0.041(3) 0.042(3) 0.003(2) -0.0012(19) 0.0110(19)
C25 0.050(3) 0.050(3) 0.046(3) 0.016(2) -0.001(2) 0.017(2)
C26 0.077(4) 0.066(4) 0.091(5) 0.025(3) -0.014(3) -0.013(3)
C27 0.080(5) 0.167(8) 0.186(9) 0.085(7) -0.061(6) -0.031(5)
C28 0.051(3) 0.052(3) 0.042(3) 0.007(2) 0.002(2) 0.019(3)
C29 0.091(4) 0.089(4) 0.067(4) 0.020(3) -0.028(3) 0.038(3)
C30 0.109(5) 0.131(6) 0.052(4) 0.027(4) -0.010(3) 0.033(4)
N1 0.042(2) 0.043(2) 0.0272(18) 0.0001(15) -0.0018(15) 0.0199(17)
O1 0.0521(19) 0.071(2) 0.0432(19) 0.0027(16) -0.0100(15) 0.0284(17)
O2 0.073(2) 0.061(2) 0.0299(17) -0.0040(14) -0.0014(15) 0.0299(17)
O3 0.052(2) 0.053(2) 0.065(2) 0.0069(18) -0.0061(17) -0.0037(17)
O4 0.067(2) 0.083(3) 0.088(3) 0.019(2) 0.036(2) 0.009(2)
O5 0.067(2) 0.066(2) 0.068(2) 0.0227(19) -0.0214(18) 0.0127(18)
O6 0.052(2) 0.077(3) 0.079(3) 0.022(2) -0.0192(19) 0.002(2)
S1 0.0506(7) 0.0535(7) 0.0289(6) 0.0014(5) -0.0021(5) 0.0240(6)

loop_
_atom_type_symbol
_atom_type_description
_atom_type_scat_dispersion_real
_atom_type_scat_dispersion_imag
_atom_type_scat_source
C C 0.0033 0.0016 'International Tables Vol C Tables 4.2.6.8 and 6.1.1.4'
H H 0.0000 0.0000 'International Tables Vol C Tables 4.2.6.8 and 6.1.1.4'
N N 0.0061 0.0033 'International Tables Vol C Tables 4.2.6.8 and 6.1.1.4'
O O 0.0106 0.0060 'International Tables Vol C Tables 4.2.6.8 and 6.1.1.4'
Br Br -0.2901 2.4595 'International Tables Vol C Tables 4.2.6.8 and 6.1.1.4'
S S 0.1246 0.1234 'International Tables Vol C Tables 4.2.6.8 and 6.1.1.4'

loop_
_geom_angle_atom_site_label_1
_geom_angle_atom_site_label_2
_geom_angle_atom_site_label_3
_geom_angle
_geom_angle_site_symmetry_1
_geom_angle_site_symmetry_3
_geom_angle_publ_flag
C2 C1 H1A 109.5 . . ?
C2 C1 H1B 109.5 . . ?
H1A C1 H1B 109.5 . . ?
C2 C1 H1C 109.5 . . ?
H1A C1 H1C 109.5 . . ?
H1B C1 H1C 109.5 . . ?
C7 C2 C3 118.0(5) . . ?
C7 C2 C1 121.4(5) . . ?
C3 C2 C1 120.6(5) . . ?
C2 C3 C4 121.9(5) . . ?
C2 C3 H3 119.0 . . ?
C4 C3 H3 119.0 . . ?
C5 C4 C3 118.8(5) . . ?
C5 C4 H4 120.6 . . ?
C3 C4 H4 120.6 . . ?
C6 C5 C4 119.5(4) . . ?
C6 C5 S1 120.5(3) . . ?
C4 C5 S1 120.0(4) . . ?
C7 C6 C5 119.7(4) . . ?
C7 C6 H6 120.2 . . ?
C5 C6 H6 120.2 . . ?
C2 C7 C6 122.1(5) . . ?
C2 C7 H7 119.0 . . ?
C6 C7 H7 119.0 . . ?
C9 C8 C13 120.8(4) . . ?
C9 C8 N1 132.6(4) . . ?
C13 C8 N1 106.6(3) . . ?
C8 C9 C10 115.2(4) . . ?
C8 C9 H9 122.4 . . ?
C10 C9 H9 122.4 . . ?
C11 C10 C9 124.6(4) . . ?
C11 C10 Br1 118.1(3) . . ?
C9 C10 Br1 117.3(3) . . ?
C10 C11 C12 119.4(4) . . ?
C10 C11 H11 120.3 . . ?
C12 C11 H11 120.3 . . ?
C13 C12 C11 116.9(4) . . ?
C13 C12 C22 115.9(3) . . ?
C11 C12 C22 127.2(4) . . ?
C12 C13 C8 122.9(4) . . ?
C12 C13 C14 127.5(4) . . ?
C8 C13 C14 109.4(3) . . ?
C15 C14 C13 108.6(3) . . ?
C15 C14 C24 132.9(4) . . ?
C13 C14 C24 118.2(3) . . ?
C14 C15 N1 108.6(3) . . ?
C14 C15 C16 128.2(3) . . ?
N1 C15 C16 122.8(3) . . ?
C21 C16 C17 118.5(4) . . ?
C21 C16 C15 119.4(4) . . ?
C17 C16 C15 122.0(4) . . ?
C18 C17 C16 120.2(4) . . ?
C18 C17 H17 119.9 . . ?
C16 C17 H17 119.9 . . ?
C19 C18 C17 121.1(4) . . ?
C19 C18 H18 119.5 . . ?
C17 C18 H18 119.5 . . ?
C18 C19 C20 119.8(4) . . ?
C18 C19 H19 120.1 . . ?
C20 C19 H19 120.1 . . ?
C21 C20 C19 119.5(4) . . ?
C21 C20 H20 120.3 . . ?
C19 C20 H20 120.3 . . ?
C20 C21 C16 121.0(4) . . ?
C20 C21 H21 119.5 . . ?
C16 C21 H21 119.5 . . ?
C12 C22 C23 111.0(3) . . ?
C12 C22 H22A 109.4 . . ?
C23 C22 H22A 109.4 . . ?
C12 C22 H22B 109.4 . . ?
C23 C22 H22B 109.4 . . ?
H22A C22 H22B 108.0 . . ?
C28 C23 C25 110.8(4) . . ?
C28 C23 C22 106.8(3) . . ?
C25 C23 C22 108.0(3) . . ?
C28 C23 C24 107.2(3) . . ?
C25 C23 C24 112.0(3) . . ?
C22 C23 C24 111.9(3) . . ?
C14 C24 C23 110.4(3) . . ?
C14 C24 H24A 109.6 . . ?
C23 C24 H24A 109.6 . . ?
C14 C24 H24B 109.6 . . ?
C23 C24 H24B 109.6 . . ?
H24A C24 H24B 108.1 . . ?
O4 C25 O3 124.6(5) . . ?
O4 C25 C23 122.5(4) . . ?
O3 C25 C23 112.9(4) . . ?
O3 C26 C27 108.8(5) . . ?
O3 C26 H26A 109.9 . . ?
C27 C26 H26A 109.9 . . ?
O3 C26 H26B 109.9 . . ?
C27 C26 H26B 109.9 . . ?
H26A C26 H26B 108.3 . . ?
C26 C27 H27A 109.5 . . ?
C26 C27 H27B 109.5 . . ?
H27A C27 H27B 109.5 . . ?
C26 C27 H27C 109.5 . . ?
H27A C27 H27C 109.5 . . ?
H27B C27 H27C 109.5 . . ?
O6 C28 O5 124.2(4) . . ?
O6 C28 C23 122.5(4) . . ?
O5 C28 C23 113.1(4) . . ?
O5 C29 C30 111.8(5) . . ?
O5 C29 H29A 109.3 . . ?
C30 C29 H29A 109.3 . . ?
O5 C29 H29B 109.3 . . ?
C30 C29 H29B 109.3 . . ?
H29A C29 H29B 107.9 . . ?
C29 C30 H30A 109.5 . . ?
C29 C30 H30B 109.5 . . ?
H30A C30 H30B 109.5 . . ?
C29 C30 H30C 109.5 . . ?
H30A C30 H30C 109.5 . . ?
H30B C30 H30C 109.5 . . ?
C8 N1 C15 106.7(3) . . ?
C8 N1 S1 117.0(3) . . ?
C15 N1 S1 119.6(3) . . ?
C25 O3 C26 117.5(4) . . ?
C28 O5 C29 116.2(4) . . ?
O2 S1 O1 120.29(19) . . ?
O2 S1 N1 107.18(17) . . ?
O1 S1 N1 104.71(18) . . ?
O2 S1 C5 109.3(2) . . ?
O1 S1 C5 109.8(2) . . ?
N1 S1 C5 104.21(18) . . ?

loop_
_geom_bond_atom_site_label_1
_geom_bond_atom_site_label_2
_geom_bond_distance
_geom_bond_site_symmetry_2
_geom_bond_publ_flag
Br1 C10 1.900(4) . ?
C1 C2 1.505(7) . ?
C1 H1A 0.9600 . ?
C1 H1B 0.9600 . ?
C1 H1C 0.9600 . ?
C2 C7 1.376(7) . ?
C2 C3 1.377(7) . ?
C3 C4 1.397(7) . ?
C3 H3 0.9300 . ?
C4 C5 1.394(6) . ?
C4 H4 0.9300 . ?
C5 C6 1.392(6) . ?
C5 S1 1.733(5) . ?
C6 C7 1.377(7) . ?
C6 H6 0.9300 . ?
C7 H7 0.9300 . ?
C8 C9 1.391(5) . ?
C8 C13 1.399(5) . ?
C8 N1 1.431(5) . ?
C9 C10 1.392(5) . ?
C9 H9 0.9300 . ?
C10 C11 1.387(5) . ?
C11 C12 1.393(5) . ?
C11 H11 0.9300 . ?
C12 C13 1.384(5) . ?
C12 C22 1.516(5) . ?
C13 C14 1.424(5) . ?
C14 C15 1.348(5) . ?
C14 C24 1.503(5) . ?
C15 N1 1.460(5) . ?
C15 C16 1.470(5) . ?
C16 C21 1.385(5) . ?
C16 C17 1.390(6) . ?
C17 C18 1.375(6) . ?
C17 H17 0.9300 . ?
C18 C19 1.352(6) . ?
C18 H18 0.9300 . ?
C19 C20 1.395(6) . ?
C19 H19 0.9300 . ?
C20 C21 1.373(6) . ?
C20 H20 0.9300 . ?
C21 H21 0.9300 . ?
C22 C23 1.547(5) . ?
C22 H22A 0.9700 . ?
C22 H22B 0.9700 . ?
C23 C28 1.530(6) . ?
C23 C25 1.542(6) . ?
C23 C24 1.548(6) . ?
C24 H24A 0.9700 . ?
C24 H24B 0.9700 . ?
C25 O4 1.181(5) . ?
C25 O3 1.326(5) . ?
C26 O3 1.457(6) . ?
C26 C27 1.484(8) . ?
C26 H26A 0.9700 . ?
C26 H26B 0.9700 . ?
C27 H27A 0.9600 . ?
C27 H27B 0.9600 . ?
C27 H27C 0.9600 . ?
C28 O6 1.203(5) . ?
C28 O5 1.325(5) . ?
C29 O5 1.471(5) . ?
C29 C30 1.491(7) . ?
C29 H29A 0.9700 . ?
C29 H29B 0.9700 . ?
C30 H30A 0.9600 . ?
C30 H30B 0.9600 . ?
C30 H30C 0.9600 . ?
N1 S1 1.686(3) . ?
O1 S1 1.431(3) . ?
O2 S1 1.419(3) . ?

loop_
_geom_hbond_atom_site_label_D
_geom_hbond_atom_site_label_H
_geom_hbond_atom_site_label_A
_geom_hbond_distance_DH
_geom_hbond_distance_HA
_geom_hbond_distance_DA
_geom_hbond_angle_DHA
_geom_hbond_site_symmetry_A
C29 H29B O4 0.97 2.55 3.469(7) 158.9 1_455
C9 H9 O1 0.93 2.42 2.941(5) 115.1 .
C29 H29B O4 0.97 2.55 3.469(7) 158.9 1_455
C9 H9 O1 0.93 2.42 2.941(5) 115.1 .
C29 H29B O4 0.97 2.55 3.469(7) 158.9 1_455
C9 H9 O1 0.93 2.42 2.941(5) 115.1 .
C29 H29B O4 0.97 2.55 3.469(7) 158.9 1_455
C9 H9 O1 0.93 2.42 2.941(5) 115.1 .
C9 H9 O1 0.93 2.42 2.941(5) 115.1 .
C29 H29B O4 0.97 2.55 3.469(7) 158.9 1_455
C9 H9 O1 0.93 2.42 2.941(5) 115.1 .
C29 H29B O4 0.97 2.55 3.469(7) 158.9 1_455
C9 H9 O1 0.93 2.42 2.941(5) 115.1 .
C29 H29B O4 0.97 2.55 3.469(7) 158.9 1_455

loop_
_geom_torsion_atom_site_label_1
_geom_torsion_atom_site_label_2
_geom_torsion_atom_site_label_3
_geom_torsion_atom_site_label_4
_geom_torsion
_geom_torsion_site_symmetry_1
_geom_torsion_site_symmetry_2
_geom_torsion_site_symmetry_3
_geom_torsion_site_symmetry_4
_geom_torsion_publ_flag
C7 C2 C3 C4 -0.6(7) . . . . ?
C1 C2 C3 C4 177.5(5) . . . . ?
C2 C3 C4 C5 -1.5(7) . . . . ?
C3 C4 C5 C6 2.9(6) . . . . ?
C3 C4 C5 S1 -176.7(3) . . . . ?
C4 C5 C6 C7 -2.3(6) . . . . ?
S1 C5 C6 C7 177.4(3) . . . . ?
C3 C2 C7 C6 1.4(7) . . . . ?
C1 C2 C7 C6 -176.7(4) . . . . ?
C5 C6 C7 C2 0.1(7) . . . . ?
C13 C8 C9 C10 2.0(6) . . . . ?
N1 C8 C9 C10 -178.6(4) . . . . ?
C8 C9 C10 C11 1.2(6) . . . . ?
C8 C9 C10 Br1 -179.2(3) . . . . ?
C9 C10 C11 C12 -2.5(6) . . . . ?
Br1 C10 C11 C12 178.0(3) . . . . ?
C10 C11 C12 C13 0.4(6) . . . . ?
C10 C11 C12 C22 -178.3(4) . . . . ?
C11 C12 C13 C8 2.8(6) . . . . ?
C22 C12 C13 C8 -178.3(4) . . . . ?
C11 C12 C13 C14 178.3(4) . . . . ?
C22 C12 C13 C14 -2.8(6) . . . . ?
C9 C8 C13 C12 -4.2(6) . . . . ?
N1 C8 C13 C12 176.3(4) . . . . ?
C9 C8 C13 C14 179.6(4) . . . . ?
N1 C8 C13 C14 0.1(4) . . . . ?
C12 C13 C14 C15 -176.0(4) . . . . ?
C8 C13 C14 C15 0.0(5) . . . . ?
C12 C13 C14 C24 -1.3(6) . . . . ?
C8 C13 C14 C24 174.6(3) . . . . ?
C13 C14 C15 N1 -0.1(4) . . . . ?
C24 C14 C15 N1 -173.6(4) . . . . ?
C13 C14 C15 C16 173.1(4) . . . . ?
C24 C14 C15 C16 -0.5(7) . . . . ?
C14 C15 C16 C21 48.9(6) . . . . ?
N1 C15 C16 C21 -138.9(4) . . . . ?
C14 C15 C16 C17 -127.1(5) . . . . ?
N1 C15 C16 C17 45.2(6) . . . . ?
C21 C16 C17 C18 -0.1(7) . . . . ?
C15 C16 C17 C18 175.9(4) . . . . ?
C16 C17 C18 C19 -0.2(7) . . . . ?
C17 C18 C19 C20 0.9(8) . . . . ?
C18 C19 C20 C21 -1.4(7) . . . . ?
C19 C20 C21 C16 1.1(7) . . . . ?
C17 C16 C21 C20 -0.4(7) . . . . ?
C15 C16 C21 C20 -176.5(4) . . . . ?
C13 C12 C22 C23 31.1(5) . . . . ?
C11 C12 C22 C23 -150.1(4) . . . . ?
C12 C22 C23 C28 -173.2(3) . . . . ?
C12 C22 C23 C25 67.6(4) . . . . ?
C12 C22 C23 C24 -56.1(4) . . . . ?
C15 C14 C24 C23 149.9(4) . . . . ?
C13 C14 C24 C23 -23.2(5) . . . . ?
C28 C23 C24 C14 168.3(3) . . . . ?
C25 C23 C24 C14 -69.9(4) . . . . ?
C22 C23 C24 C14 51.4(4) . . . . ?
C28 C23 C25 O4 -76.5(5) . . . . ?
C22 C23 C25 O4 40.2(6) . . . . ?
C24 C23 C25 O4 163.8(4) . . . . ?
C28 C23 C25 O3 104.7(4) . . . . ?
C22 C23 C25 O3 -138.6(4) . . . . ?
C24 C23 C25 O3 -15.0(5) . . . . ?
C25 C23 C28 O6 168.9(4) . . . . ?
C22 C23 C28 O6 51.6(6) . . . . ?
C24 C23 C28 O6 -68.6(5) . . . . ?
C25 C23 C28 O5 -15.3(5) . . . . ?
C22 C23 C28 O5 -132.7(4) . . . . ?
C24 C23 C28 O5 107.1(4) . . . . ?
C9 C8 N1 C15 -179.5(4) . . . . ?
C13 C8 N1 C15 -0.1(4) . . . . ?
C9 C8 N1 S1 -42.4(6) . . . . ?
C13 C8 N1 S1 137.0(3) . . . . ?
C14 C15 N1 C8 0.1(4) . . . . ?
C16 C15 N1 C8 -173.5(4) . . . . ?
C14 C15 N1 S1 -135.7(3) . . . . ?
C16 C15 N1 S1 50.8(5) . . . . ?
O4 C25 O3 C26 -11.1(7) . . . . ?
C23 C25 O3 C26 167.7(4) . . . . ?
C27 C26 O3 C25 -85.5(7) . . . . ?
O6 C28 O5 C29 -2.6(7) . . . . ?
C23 C28 O5 C29 -178.3(4) . . . . ?
C30 C29 O5 C28 -81.0(6) . . . . ?
C8 N1 S1 O2 179.2(3) . . . . ?
C15 N1 S1 O2 -49.4(3) . . . . ?
C8 N1 S1 O1 50.4(3) . . . . ?
C15 N1 S1 O1 -178.2(3) . . . . ?
C8 N1 S1 C5 -65.0(3) . . . . ?
C15 N1 S1 C5 66.4(3) . . . . ?
C6 C5 S1 O2 19.3(4) . . . . ?
C4 C5 S1 O2 -161.0(3) . . . . ?
C6 C5 S1 O1 153.3(3) . . . . ?
C4 C5 S1 O1 -27.0(4) . . . . ?
C6 C5 S1 N1 -95.0(4) . . . . ?
C4 C5 S1 N1 84.7(4) . . . . ?
